data_7230881
loop_
_publ_author_name
'Xu, Lin-Yan'
'Yang, Wei'
'Liu, Chao-Fan'
'Ren, Zhi-Gang'
'Lang, Jian-Ping'

_publ_section_title
;
 Assembly of silver-oxo complexes based on
 N-diphenylphosphanylmethyl-3-aminopyridine and their structures,
 photocatalysis and photocurrent responses
;
_journal_issue 28
_journal_name_full CrystEngComm
_journal_page_first 4049
_journal_paper_doi 10.1039/C8CE00715B
_journal_volume 20
_journal_year 2018
_chemical_formula_moiety 'C25 H22 Ag N2 O2 P'
_chemical_formula_sum 'C25 H22 Ag N2 O2 P'
_chemical_formula_weight 521.29
_space_group_crystal_system triclinic
_space_group_IT_number 2
_space_group_name_Hall '-P 1'
_space_group_name_H-M_alt 'P -1'
_symmetry_space_group_name_Hall '-P 1'
_symmetry_space_group_name_H-M 'P -1'
_atom_sites_solution_hydrogens geom
_audit_creation_method SHELXL-2016/6
_audit_update_record
;
2018-05-31 deposited with the CCDC.
2018-06-13 downloaded from the CCDC.
;
_cell_angle_alpha 97.163(4)
_cell_angle_beta 92.151(5)
_cell_angle_gamma 117.293(6)
_cell_formula_units_Z 2
_cell_length_a 9.5636(6)
_cell_length_b 9.8309(5)
_cell_length_c 13.5810(7)
_cell_measurement_reflns_used 3462
_cell_measurement_temperature 223(2)
_cell_measurement_theta_max 26.6520
_cell_measurement_theta_min 3.5490
_cell_volume 1119.35(13)
_computing_cell_refinement
;
CrysAlisPro, Agilent Technologies,
Version 1.171.36.32 (release 02-08-2013 CrysAlis171 .NET)
(compiled Aug  2 2013,16:46:58)
;
_computing_data_collection
;
CrysAlisPro, Agilent Technologies,
Version 1.171.36.32 (release 02-08-2013 CrysAlis171 .NET)
(compiled Aug  2 2013,16:46:58)
;
_computing_data_reduction
;
CrysAlisPro, Agilent Technologies,
Version 1.171.36.32 (release 02-08-2013 CrysAlis171 .NET)
(compiled Aug  2 2013,16:46:58)
;
_computing_structure_refinement 'SHELXL-2016/6 (Sheldrick, 2016)'
_computing_structure_solution 'SHELXS-2016/6 (Sheldrick, 2016)'
_diffrn_ambient_temperature 223(2)
_diffrn_detector_area_resol_mean 10.4471
_diffrn_measured_fraction_theta_full 0.998
_diffrn_measured_fraction_theta_max 0.869
_diffrn_measurement_device_type 'Xcalibur, Atlas, Gemini'
_diffrn_measurement_method '\w scans'
_diffrn_radiation_monochromator graphite
_diffrn_radiation_source 'Enhance (Mo) X-ray Source'
_diffrn_radiation_type MoK\a
_diffrn_radiation_wavelength 0.71073
_diffrn_reflns_av_R_equivalents 0.0393
_diffrn_reflns_av_unetI/netI 0.0780
_diffrn_reflns_Laue_measured_fraction_full 0.998
_diffrn_reflns_Laue_measured_fraction_max 0.869
_diffrn_reflns_limit_h_max 13
_diffrn_reflns_limit_h_min -12
_diffrn_reflns_limit_k_max 13
_diffrn_reflns_limit_k_min -13
_diffrn_reflns_limit_l_max 19
_diffrn_reflns_limit_l_min -19
_diffrn_reflns_number 11574
_diffrn_reflns_point_group_measured_fraction_full 0.998
_diffrn_reflns_point_group_measured_fraction_max 0.869
_diffrn_reflns_theta_full 25.242
_diffrn_reflns_theta_max 30.308
_diffrn_reflns_theta_min 2.832
_exptl_absorpt_coefficient_mu 0.996
_exptl_absorpt_correction_T_max 0.861
_exptl_absorpt_correction_T_min 0.787
_exptl_absorpt_correction_type multi-scan
_exptl_absorpt_process_details
;
CrysAlisPro, Agilent Technologies,
Version 1.171.36.32 (release 02-08-2013 CrysAlis171 .NET)
(compiled Aug  2 2013,16:46:58)
Empirical absorption correction using spherical harmonics,
 implemented in SCALE3 ABSPACK scaling algorithm.
;
_exptl_crystal_colour colorless
_exptl_crystal_density_diffrn 1.547
_exptl_crystal_description block
_exptl_crystal_F_000 528
_exptl_crystal_size_max 0.250
_exptl_crystal_size_mid 0.200
_exptl_crystal_size_min 0.150
_refine_diff_density_max 0.637
_refine_diff_density_min -0.494
_refine_diff_density_rms 0.103
_refine_ls_extinction_method none
_refine_ls_goodness_of_fit_ref 1.072
_refine_ls_hydrogen_treatment constr
_refine_ls_matrix_type full
_refine_ls_number_parameters 280
_refine_ls_number_reflns 5832
_refine_ls_number_restraints 0
_refine_ls_restrained_S_all 1.072
_refine_ls_R_factor_all 0.0860
_refine_ls_R_factor_gt 0.0505
_refine_ls_shift/su_max 0.000
_refine_ls_shift/su_mean 0.000
_refine_ls_structure_factor_coef Fsqd
_refine_ls_weighting_details 'w=1/[\s^2^(Fo^2^)+(0.0220P)^2^+0.3579P] where P=(Fo^2^+2Fc^2^)/3'
_refine_ls_weighting_scheme calc
_refine_ls_wR_factor_gt 0.0743
_refine_ls_wR_factor_ref 0.0892
_reflns_Friedel_coverage 0.000
_reflns_number_gt 4122
_reflns_number_total 6711
_reflns_threshold_expression 'I > 2\s(I)'
_cod_data_source_file c8ce00715b2.cif
_cod_data_source_block a_CCDC4
_cod_depositor_comments 'Adding full bibliography for 7230876--7230881.cif.'
_cod_database_code 7230881
_shelx_shelxl_version_number 2016/6
_shelx_space_group_comment
;
The symmetry employed for this shelxl refinement is uniquely defined
by the following loop, which should always be used as a source of
symmetry information in preference to the above space-group names.
They are only intended as comments.
;
_shelx_estimated_absorpt_t_min 0.789
_shelx_estimated_absorpt_t_max 0.865

loop_
_space_group_symop_operation_xyz
'x, y, z'
'-x, -y, -z'

loop_
_atom_site_label
_atom_site_type_symbol
_atom_site_fract_x
_atom_site_fract_y
_atom_site_fract_z
_atom_site_U_iso_or_equiv
_atom_site_adp_type
_atom_site_occupancy
_atom_site_site_symmetry_order
_atom_site_calc_flag
_atom_site_refinement_flags_posn
_atom_site_refinement_flags_adp
Ag1 Ag 0.45074(4) 0.63364(3) 0.42747(2) 0.03562(10) Uani 1 1 d . .
P1 P 0.22551(11) 0.57201(10) 0.31755(6) 0.0271(2) Uani 1 1 d . .
O1 O 0.4028(3) 0.5203(3) 0.57589(17) 0.0383(6) Uani 1 1 d . .
O2 O 0.3323(3) 0.6980(3) 0.63740(18) 0.0453(7) Uani 1 1 d . .
N1 N 0.1450(4) 0.7218(3) 0.4717(2) 0.0330(7) Uani 1 1 d . .
H1 H 0.171685 0.710518 0.530927 0.040 Uiso 1 1 calc R U
N2 N 0.3232(4) 1.1446(3) 0.5070(2) 0.0331(7) Uani 1 1 d . .
C1 C 0.0749(4) 0.5867(4) 0.3940(2) 0.0311(8) Uani 1 1 d . .
H1A H -0.005535 0.593038 0.350713 0.037 Uiso 1 1 calc R U
H1B H 0.022468 0.493045 0.424612 0.037 Uiso 1 1 calc R U
C2 C 0.1714(4) 0.8683(4) 0.4559(2) 0.0270(8) Uani 1 1 d . .
C3 C 0.0760(5) 0.8920(4) 0.3871(3) 0.0412(10) Uani 1 1 d . .
H3 H -0.006646 0.807778 0.345096 0.049 Uiso 1 1 calc R U
C4 C 0.1060(5) 1.0421(5) 0.3821(3) 0.0493(12) Uani 1 1 d . .
H4 H 0.041866 1.060354 0.336983 0.059 Uiso 1 1 calc R U
C5 C 0.2270(5) 1.1640(4) 0.4417(3) 0.0413(10) Uani 1 1 d . .
H5 H 0.243956 1.264991 0.437290 0.050 Uiso 1 1 calc R U
C6 C 0.2931(4) 0.9986(4) 0.5126(2) 0.0289(8) Uani 1 1 d . .
H6 H 0.359238 0.983885 0.558348 0.035 Uiso 1 1 calc R U
C7 C 0.1240(4) 0.3770(4) 0.2456(2) 0.0267(8) Uani 1 1 d . .
C8 C -0.0368(5) 0.2791(4) 0.2408(3) 0.0333(8) Uani 1 1 d . .
H8 H -0.101096 0.312073 0.276401 0.040 Uiso 1 1 calc R U
C9 C -0.1037(5) 0.1324(4) 0.1836(3) 0.0392(9) Uani 1 1 d . .
H9 H -0.213041 0.066666 0.180517 0.047 Uiso 1 1 calc R U
C10 C -0.0106(6) 0.0833(5) 0.1315(3) 0.0440(10) Uani 1 1 d . .
H10 H -0.056307 -0.015908 0.092705 0.053 Uiso 1 1 calc R U
C11 C 0.1491(6) 0.1787(5) 0.1361(3) 0.0476(11) Uani 1 1 d . .
H11 H 0.212585 0.144864 0.100301 0.057 Uiso 1 1 calc R U
C12 C 0.2167(5) 0.3243(4) 0.1930(3) 0.0375(9) Uani 1 1 d . .
H12 H 0.326448 0.388608 0.196383 0.045 Uiso 1 1 calc R U
C13 C 0.2439(4) 0.6933(4) 0.2219(3) 0.0303(8) Uani 1 1 d . .
C14 C 0.3839(6) 0.8242(5) 0.2210(3) 0.0580(13) Uani 1 1 d . .
H14 H 0.469888 0.850916 0.268609 0.070 Uiso 1 1 calc R U
C15 C 0.3981(7) 0.9184(6) 0.1482(4) 0.0864(19) Uani 1 1 d . .
H15 H 0.493376 1.009614 0.148449 0.104 Uiso 1 1 calc R U
C16 C 0.2760(7) 0.8794(6) 0.0776(4) 0.0635(14) Uani 1 1 d . .
H16 H 0.287725 0.942064 0.028436 0.076 Uiso 1 1 calc R U
C17 C 0.1364(6) 0.7493(5) 0.0782(3) 0.0520(12) Uani 1 1 d . .
H17 H 0.051420 0.722796 0.029820 0.062 Uiso 1 1 calc R U
C18 C 0.1197(5) 0.6565(5) 0.1496(3) 0.0454(10) Uani 1 1 d . .
H18 H 0.022968 0.566991 0.149427 0.055 Uiso 1 1 calc R U
C19 C 0.3621(4) 0.5884(4) 0.6443(3) 0.0321(8) Uani 1 1 d . .
C20 C 0.3445(4) 0.5289(4) 0.7434(3) 0.0316(8) Uani 1 1 d . .
C21 C 0.3236(5) 0.3814(4) 0.7498(3) 0.0419(10) Uani 1 1 d . .
H21 H 0.317798 0.315888 0.691350 0.050 Uiso 1 1 calc R U
C22 C 0.3112(6) 0.3288(5) 0.8399(3) 0.0566(12) Uani 1 1 d . .
H22 H 0.295817 0.227865 0.842572 0.068 Uiso 1 1 calc R U
C23 C 0.3212(6) 0.4233(6) 0.9254(4) 0.0639(14) Uani 1 1 d . .
H23 H 0.313724 0.387108 0.986825 0.077 Uiso 1 1 calc R U
C24 C 0.3420(6) 0.5706(6) 0.9228(3) 0.0624(14) Uani 1 1 d . .
H24 H 0.349270 0.635402 0.981920 0.075 Uiso 1 1 calc R U
C25 C 0.3523(5) 0.6227(5) 0.8309(3) 0.0483(11) Uani 1 1 d . .
H25 H 0.364758 0.722702 0.828322 0.058 Uiso 1 1 calc R U

loop_
_atom_site_aniso_label
_atom_site_aniso_U_11
_atom_site_aniso_U_22
_atom_site_aniso_U_33
_atom_site_aniso_U_23
_atom_site_aniso_U_13
_atom_site_aniso_U_12
Ag1 0.03267(18) 0.03327(17) 0.03657(17) 0.00330(12) -0.00553(12) 0.01295(14)
P1 0.0277(5) 0.0226(5) 0.0269(5) 0.0023(4) -0.0011(4) 0.0090(4)
O1 0.0486(18) 0.0419(15) 0.0331(14) 0.0082(12) 0.0089(12) 0.0276(15)
O2 0.059(2) 0.0477(17) 0.0446(16) 0.0102(13) 0.0045(14) 0.0367(17)
N1 0.047(2) 0.0247(16) 0.0229(15) -0.0001(12) -0.0036(14) 0.0148(16)
N2 0.0324(19) 0.0251(16) 0.0377(17) 0.0019(13) -0.0067(14) 0.0115(15)
C1 0.033(2) 0.0241(18) 0.0302(19) 0.0033(15) 0.0014(16) 0.0089(18)
C2 0.029(2) 0.0274(18) 0.0265(18) 0.0015(15) 0.0024(15) 0.0151(18)
C3 0.042(3) 0.030(2) 0.040(2) -0.0018(17) -0.0179(18) 0.010(2)
C4 0.056(3) 0.041(2) 0.049(2) 0.007(2) -0.023(2) 0.024(2)
C5 0.044(3) 0.029(2) 0.049(2) 0.0066(18) -0.0123(19) 0.017(2)
C6 0.031(2) 0.0270(19) 0.0302(19) 0.0025(15) -0.0037(15) 0.0159(18)
C7 0.030(2) 0.0245(18) 0.0251(18) 0.0033(14) -0.0030(15) 0.0130(18)
C8 0.031(2) 0.031(2) 0.038(2) 0.0001(16) -0.0019(17) 0.0163(19)
C9 0.035(2) 0.030(2) 0.045(2) 0.0008(18) -0.0066(18) 0.011(2)
C10 0.060(3) 0.030(2) 0.033(2) -0.0070(17) -0.004(2) 0.017(2)
C11 0.056(3) 0.044(3) 0.045(2) -0.002(2) 0.013(2) 0.027(3)
C12 0.034(2) 0.033(2) 0.040(2) 0.0037(18) 0.0078(18) 0.012(2)
C13 0.033(2) 0.0256(19) 0.035(2) 0.0056(16) 0.0065(16) 0.0153(18)
C14 0.042(3) 0.043(3) 0.078(3) 0.027(2) -0.008(2) 0.008(2)
C15 0.058(4) 0.054(3) 0.138(5) 0.055(3) 0.005(4) 0.008(3)
C16 0.078(4) 0.063(3) 0.074(3) 0.041(3) 0.021(3) 0.046(3)
C17 0.070(4) 0.059(3) 0.045(2) 0.019(2) 0.006(2) 0.042(3)
C18 0.044(3) 0.046(2) 0.043(2) 0.015(2) 0.003(2) 0.017(2)
C19 0.027(2) 0.032(2) 0.033(2) 0.0001(16) -0.0033(16) 0.0117(18)
C20 0.021(2) 0.040(2) 0.033(2) 0.0044(17) 0.0006(15) 0.0147(18)
C21 0.038(3) 0.042(2) 0.042(2) 0.0120(19) 0.0084(19) 0.014(2)
C22 0.055(3) 0.052(3) 0.062(3) 0.029(3) 0.015(2) 0.019(3)
C23 0.061(3) 0.091(4) 0.050(3) 0.031(3) 0.016(2) 0.038(3)
C24 0.060(3) 0.103(4) 0.034(2) -0.001(3) 0.006(2) 0.048(3)
C25 0.051(3) 0.057(3) 0.043(2) -0.004(2) -0.003(2) 0.034(3)

loop_
_atom_type_symbol
_atom_type_description
_atom_type_scat_dispersion_real
_atom_type_scat_dispersion_imag
_atom_type_scat_source
C C 0.0033 0.0016 'International Tables Vol C Tables 4.2.6.8 and 6.1.1.4'
H H 0.0000 0.0000 'International Tables Vol C Tables 4.2.6.8 and 6.1.1.4'
Ag Ag -0.8971 1.1015 'International Tables Vol C Tables 4.2.6.8 and 6.1.1.4'
N N 0.0061 0.0033 'International Tables Vol C Tables 4.2.6.8 and 6.1.1.4'
O O 0.0106 0.0060 'International Tables Vol C Tables 4.2.6.8 and 6.1.1.4'
P P 0.1023 0.0942 'International Tables Vol C Tables 4.2.6.8 and 6.1.1.4'

loop_
_geom_angle_atom_site_label_1
_geom_angle_atom_site_label_2
_geom_angle_atom_site_label_3
_geom_angle
_geom_angle_site_symmetry_1
_geom_angle_site_symmetry_3
N2 Ag1 P1 135.84(7) 2_676 .
N2 Ag1 O1 96.67(9) 2_676 .
P1 Ag1 O1 116.31(7) . .
N2 Ag1 O1 90.76(9) 2_676 2_666
P1 Ag1 O1 124.77(6) . 2_666
O1 Ag1 O1 74.16(9) . 2_666
C7 P1 C13 102.25(15) . .
C7 P1 C1 104.46(16) . .
C13 P1 C1 104.71(15) . .
C7 P1 Ag1 117.42(10) . .
C13 P1 Ag1 118.97(13) . .
C1 P1 Ag1 107.50(11) . .
C19 O1 Ag1 114.8(2) . .
C19 O1 Ag1 134.1(2) . 2_666
Ag1 O1 Ag1 105.84(9) . 2_666
C2 N1 C1 123.0(3) . .
C2 N1 H1 118.5 . .
C1 N1 H1 118.5 . .
C6 N2 C5 117.2(3) . .
C6 N2 Ag1 126.5(2) . 2_676
C5 N2 Ag1 115.1(2) . 2_676
N1 C1 P1 111.7(3) . .
N1 C1 H1A 109.3 . .
P1 C1 H1A 109.3 . .
N1 C1 H1B 109.3 . .
P1 C1 H1B 109.3 . .
H1A C1 H1B 107.9 . .
C6 C2 N1 119.8(3) . .
C6 C2 C3 117.1(3) . .
N1 C2 C3 123.1(3) . .
C4 C3 C2 118.4(3) . .
C4 C3 H3 120.8 . .
C2 C3 H3 120.8 . .
C5 C4 C3 120.8(3) . .
C5 C4 H4 119.6 . .
C3 C4 H4 119.6 . .
N2 C5 C4 122.0(3) . .
N2 C5 H5 119.0 . .
C4 C5 H5 119.0 . .
N2 C6 C2 124.5(3) . .
N2 C6 H6 117.8 . .
C2 C6 H6 117.8 . .
C8 C7 C12 118.5(3) . .
C8 C7 P1 124.5(3) . .
C12 C7 P1 117.0(3) . .
C7 C8 C9 120.4(3) . .
C7 C8 H8 119.8 . .
C9 C8 H8 119.8 . .
C10 C9 C8 120.2(4) . .
C10 C9 H9 119.9 . .
C8 C9 H9 119.9 . .
C11 C10 C9 120.1(4) . .
C11 C10 H10 120.0 . .
C9 C10 H10 120.0 . .
C10 C11 C12 120.2(4) . .
C10 C11 H11 119.9 . .
C12 C11 H11 119.9 . .
C11 C12 C7 120.6(4) . .
C11 C12 H12 119.7 . .
C7 C12 H12 119.7 . .
C14 C13 C18 118.7(3) . .
C14 C13 P1 119.3(3) . .
C18 C13 P1 122.0(3) . .
C13 C14 C15 119.5(4) . .
C13 C14 H14 120.2 . .
C15 C14 H14 120.2 . .
C16 C15 C14 120.8(5) . .
C16 C15 H15 119.6 . .
C14 C15 H15 119.6 . .
C15 C16 C17 119.9(4) . .
C15 C16 H16 120.0 . .
C17 C16 H16 120.0 . .
C16 C17 C18 120.1(4) . .
C16 C17 H17 120.0 . .
C18 C17 H17 120.0 . .
C17 C18 C13 121.0(4) . .
C17 C18 H18 119.5 . .
C13 C18 H18 119.5 . .
O2 C19 O1 125.9(3) . .
O2 C19 C20 117.6(3) . .
O1 C19 C20 116.6(3) . .
C21 C20 C25 118.0(3) . .
C21 C20 C19 121.3(3) . .
C25 C20 C19 120.7(3) . .
C22 C21 C20 121.3(4) . .
C22 C21 H21 119.4 . .
C20 C21 H21 119.4 . .
C23 C22 C21 120.0(4) . .
C23 C22 H22 120.0 . .
C21 C22 H22 120.0 . .
C22 C23 C24 120.8(4) . .
C22 C23 H23 119.6 . .
C24 C23 H23 119.6 . .
C23 C24 C25 119.0(4) . .
C23 C24 H24 120.5 . .
C25 C24 H24 120.5 . .
C20 C25 C24 120.9(4) . .
C20 C25 H25 119.5 . .
C24 C25 H25 119.5 . .

loop_
_geom_bond_atom_site_label_1
_geom_bond_atom_site_label_2
_geom_bond_distance
_geom_bond_site_symmetry_2
Ag1 N2 2.296(3) 2_676
Ag1 P1 2.3604(9) .
Ag1 O1 2.382(2) .
Ag1 O1 2.487(2) 2_666
P1 C7 1.824(3) .
P1 C13 1.830(3) .
P1 C1 1.854(4) .
O1 C19 1.255(4) .
O2 C19 1.247(4) .
N1 C2 1.390(4) .
N1 C1 1.452(4) .
N1 H1 0.8700 .
N2 C6 1.341(4) .
N2 C5 1.346(4) .
C1 H1A 0.9800 .
C1 H1B 0.9800 .
C2 C6 1.381(5) .
C2 C3 1.395(4) .
C3 C4 1.380(5) .
C3 H3 0.9400 .
C4 C5 1.359(5) .
C4 H4 0.9400 .
C5 H5 0.9400 .
C6 H6 0.9400 .
C7 C8 1.384(5) .
C7 C12 1.393(5) .
C8 C9 1.389(5) .
C8 H8 0.9400 .
C9 C10 1.372(5) .
C9 H9 0.9400 .
C10 C11 1.371(6) .
C10 H10 0.9400 .
C11 C12 1.379(5) .
C11 H11 0.9400 .
C12 H12 0.9400 .
C13 C14 1.369(5) .
C13 C18 1.392(5) .
C14 C15 1.405(6) .
C14 H14 0.9400 .
C15 C16 1.358(7) .
C15 H15 0.9400 .
C16 C17 1.362(6) .
C16 H16 0.9400 .
C17 C18 1.376(5) .
C17 H17 0.9400 .
C18 H18 0.9400 .
C19 C20 1.518(5) .
C20 C21 1.385(5) .
C20 C25 1.387(5) .
C21 C22 1.375(5) .
C21 H21 0.9400 .
C22 C23 1.364(6) .
C22 H22 0.9400 .
C23 C24 1.374(6) .
C23 H23 0.9400 .
C24 C25 1.397(6) .
C24 H24 0.9400 .
C25 H25 0.9400 .
